data_4300153
loop_
_publ_author_name
'Christopher G. Pernin'
'James A. Ibers'

_publ_section_title
;
Soluble Yttrium Chalcogenides: Syntheses, Structures, and NMR Properties
of Y[\h3-N(SPPh2)2]3 and Y[\h2-N(SePPh2)2]2[\h3-N(SePPh2)2]
;
_journal_name_full 'Inorganic Chemistry'
_journal_page_first 1222
_journal_page_last 1226
_journal_volume 39
_journal_year 2000
_chemical_formula_sum 'C73 H62 Cl2 N3 P6 Se6 Y'
_chemical_formula_weight 1800.65
_space_group_IT_number 14
_symmetry_cell_setting monoclinic
_symmetry_space_group_name_Hall '-P 2yn'
_symmetry_space_group_name_H-M 'P 1 21/n 1'
_atom_sites_solution_hydrogens geom
_atom_sites_solution_primary direct
_atom_sites_solution_secondary difmap
_audit_creation_method SHELXL-97
_cell_angle_alpha 90.00
_cell_angle_beta 94.085(13)
_cell_angle_gamma 90.00
_cell_formula_units_Z 4
_cell_length_a 13.3511(17)
_cell_length_b 38.539(7)
_cell_length_c 14.108(2)
_cell_measurement_reflns_used 8192
_cell_measurement_temperature 153(2)
_cell_volume 7240.7(19)
_computing_cell_refinement 'SAINT PLUS (Bruker, 1999)'
_computing_data_collection 'SMART (Bruker, 1999)'
_computing_data_reduction 'SAINT PLUS (Bruker, 1999)'
_computing_molecular_graphics 'SHELXTL (Bruker, 1999)'
_computing_structure_refinement 'SHELXL-97 (Sheldrick, 1997)'
_computing_structure_solution 'SHELXS-97 (Sheldrick, 1990)'
_diffrn_ambient_temperature 153(2)
_diffrn_measured_fraction_theta_full 1.000
_diffrn_measured_fraction_theta_max 1.000
_diffrn_measurement_device_type 'Bruker SMART 1000 CCD Diffractometer'
_diffrn_radiation_monochromator graphite
_diffrn_radiation_source 'fine-focus sealed tube'
_diffrn_radiation_type MoK\a
_diffrn_radiation_wavelength 0.71073
_diffrn_reflns_av_R_equivalents 0.0618
_diffrn_reflns_av_sigmaI/netI 0.0694
_diffrn_reflns_limit_h_max 15
_diffrn_reflns_limit_h_min -15
_diffrn_reflns_limit_k_max 45
_diffrn_reflns_limit_k_min -45
_diffrn_reflns_limit_l_max 16
_diffrn_reflns_limit_l_min -16
_diffrn_reflns_number 55453
_diffrn_reflns_theta_full 25.00
_diffrn_reflns_theta_max 25.00
_diffrn_reflns_theta_min 1.54
_diffrn_standards_decay_% <2%
_exptl_absorpt_coefficient_mu 4.072
_exptl_absorpt_correction_T_max 0.59
_exptl_absorpt_correction_T_min 0.42
_exptl_absorpt_correction_type 'numerical, face-indexed'
_exptl_crystal_density_diffrn 1.652
_exptl_crystal_density_method 'not measured'
_exptl_crystal_F_000 3552
_exptl_crystal_size_max 0.24mm
_exptl_crystal_size_min 0.18mm
_refine_diff_density_max 0.693
_refine_diff_density_min -0.565
_refine_diff_density_rms 0.084
_refine_ls_extinction_method none
_refine_ls_goodness_of_fit_ref 0.871
_refine_ls_hydrogen_treatment mixed
_refine_ls_matrix_type full
_refine_ls_number_parameters 820
_refine_ls_number_reflns 12730
_refine_ls_number_restraints 0
_refine_ls_restrained_S_all 0.871
_refine_ls_R_factor_all 0.0685
_refine_ls_R_factor_gt 0.0370
_refine_ls_shift/su_max 0.040
_refine_ls_shift/su_mean 0.004
_refine_ls_structure_factor_coef Fsqd
_refine_ls_weighting_details
; calc 
 [1.00000+0.00000exp(0.00(sin\q/\l)^2^)]/ 
   [\s^2^(Fo^2^)+0.0000+0.0000*P+(0.0400P)^2^+0.0000sin\q/\l] 
 where P = 1.00000Fo^2^ + 0.00000Fc^2^ 
;
_refine_ls_weighting_scheme calc
_refine_ls_wR_factor_gt 0.0696
_refine_ls_wR_factor_ref 0.0767
_reflns_number_gt 8868
_reflns_number_total 12730
_reflns_threshold_expression >2sigma(I)
_cod_original_cell_volume 7241(2)
_cod_database_code 4300153

loop_
_symmetry_equiv_pos_as_xyz
'x, y, z'
'-x+1/2, y+1/2, -z+1/2'
'-x, -y, -z'
'x-1/2, -y-1/2, z-1/2'

loop_
_atom_site_label
_atom_site_type_symbol
_atom_site_fract_x
_atom_site_fract_y
_atom_site_fract_z
_atom_site_U_iso_or_equiv
_atom_site_adp_type
_atom_site_occupancy
_atom_site_symmetry_multiplicity
_atom_site_calc_flag
_atom_site_refinement_flags
_atom_site_disorder_assembly
_atom_site_disorder_group
Y1 Y 0.17048(3) 0.141633(10) -0.68327(3) 0.01981(10) Uani 1 1 d . . .
P1 P -0.06114(9) 0.12355(3) -0.76614(8) 0.0203(3) Uani 1 1 d . . .
P2 P -0.01327(8) 0.11877(3) -0.55068(8) 0.0194(2) Uani 1 1 d . . .
P3 P 0.30538(9) 0.04690(3) -0.74991(8) 0.0227(3) Uani 1 1 d . . .
P4 P 0.29099(9) 0.09212(3) -0.91228(8) 0.0234(3) Uani 1 1 d . . .
P5 P 0.17661(9) 0.24206(3) -0.56965(8) 0.0212(3) Uani 1 1 d . . .
P6 P 0.35727(9) 0.20305(3) -0.50211(8) 0.0213(3) Uani 1 1 d . . .
Se1 Se 0.04228(3) 0.145689(11) -0.85826(3) 0.02527(11) Uani 1 1 d . . .
Se2 Se 0.12439(3) 0.138612(11) -0.48254(3) 0.02280(11) Uani 1 1 d . . .
Se3 Se 0.23413(4) 0.071311(11) -0.63400(3) 0.02868(12) Uani 1 1 d . . .
Se4 Se 0.31249(4) 0.139455(11) -0.83044(3) 0.02755(12) Uani 1 1 d . . .
Se5 Se 0.10990(3) 0.213397(10) -0.69157(3) 0.02371(11) Uani 1 1 d . . .
Se6 Se 0.37011(3) 0.163962(12) -0.61063(3) 0.02979(12) Uani 1 1 d . . .
N1 N 0.0025(2) 0.11980(8) -0.6645(2) 0.0198(8) Uani 1 1 d . . .
N2 N 0.2686(3) 0.05710(9) -0.8562(2) 0.0275(9) Uani 1 1 d . . .
N3 N 0.2537(3) 0.22324(9) -0.4955(2) 0.0226(8) Uani 1 1 d . . .
C1 C -0.0971(3) 0.08159(11) -0.8156(3) 0.0232(10) Uani 1 1 d . . .
C2 C -0.1763(3) 0.07851(11) -0.8843(3) 0.0285(11) Uani 1 1 d . . .
H2A H -0.2174 0.0981 -0.9001 0.034 Uiso 1 1 calc R . .
C3 C -0.1960(4) 0.04710(12) -0.9302(3) 0.0343(12) Uani 1 1 d . . .
H3A H -0.2503 0.0452 -0.9772 0.041 Uiso 1 1 calc R . .
C4 C -0.1360(4) 0.01847(12) -0.9072(3) 0.0352(12) Uani 1 1 d . . .
H4A H -0.1494 -0.0031 -0.9380 0.042 Uiso 1 1 calc R . .
C5 C -0.0569(4) 0.02149(12) -0.8394(3) 0.0356(12) Uani 1 1 d . . .
H5A H -0.0158 0.0019 -0.8242 0.043 Uiso 1 1 calc R . .
C6 C -0.0361(3) 0.05274(11) -0.7931(3) 0.0269(11) Uani 1 1 d . . .
H6A H 0.0188 0.0545 -0.7467 0.032 Uiso 1 1 calc R . .
C7 C -0.1769(3) 0.14826(11) -0.7641(3) 0.0225(10) Uani 1 1 d . . .
C8 C -0.1797(4) 0.18251(11) -0.7936(3) 0.0315(12) Uani 1 1 d . . .
H8A H -0.1207 0.1933 -0.8134 0.038 Uiso 1 1 calc R . .
C9 C -0.2682(4) 0.20105(13) -0.7942(3) 0.0438(14) Uani 1 1 d . . .
H9A H -0.2698 0.2246 -0.8142 0.053 Uiso 1 1 calc R . .
C10 C -0.3540(4) 0.18570(14) -0.7660(4) 0.0428(14) Uani 1 1 d . . .
H10A H -0.4148 0.1986 -0.7670 0.051 Uiso 1 1 calc R . .
C11 C -0.3522(4) 0.15142(14) -0.7360(3) 0.0395(13) Uani 1 1 d . . .
H11A H -0.4115 0.1408 -0.7166 0.047 Uiso 1 1 calc R . .
C12 C -0.2632(3) 0.13277(11) -0.7346(3) 0.0275(11) Uani 1 1 d . . .
H12A H -0.2613 0.1094 -0.7135 0.033 Uiso 1 1 calc R . .
C13 C -0.0399(3) 0.07565(10) -0.5089(3) 0.0218(10) Uani 1 1 d . . .
C14 C 0.0015(3) 0.06461(12) -0.4208(3) 0.0304(11) Uani 1 1 d . . .
H14A H 0.0494 0.0786 -0.3855 0.037 Uiso 1 1 calc R . .
C15 C -0.0278(4) 0.03308(13) -0.3850(4) 0.0396(13) Uani 1 1 d . . .
H15A H -0.0002 0.0256 -0.3245 0.047 Uiso 1 1 calc R . .
C16 C -0.0960(4) 0.01255(12) -0.4357(4) 0.0363(13) Uani 1 1 d . . .
H16A H -0.1154 -0.0091 -0.4102 0.044 Uiso 1 1 calc R . .
C17 C -0.1369(4) 0.02314(11) -0.5239(4) 0.0355(12) Uani 1 1 d . . .
H17A H -0.1842 0.0088 -0.5589 0.043 Uiso 1 1 calc R . .
C18 C -0.1084(3) 0.05489(11) -0.5614(3) 0.0282(11) Uani 1 1 d . . .
H18A H -0.1357 0.0622 -0.6221 0.034 Uiso 1 1 calc R . .
C19 C -0.1222(3) 0.14386(10) -0.5248(3) 0.0203(10) Uani 1 1 d . . .
C20 C -0.1250(3) 0.17896(11) -0.5488(3) 0.0263(11) Uani 1 1 d . . .
H20A H -0.0682 0.1897 -0.5733 0.032 Uiso 1 1 calc R . .
C21 C -0.2108(4) 0.19820(12) -0.5370(3) 0.0340(12) Uani 1 1 d . . .
H21A H -0.2129 0.2221 -0.5533 0.041 Uiso 1 1 calc R . .
C22 C -0.2934(4) 0.18256(13) -0.5016(3) 0.0381(13) Uani 1 1 d . . .
H22A H -0.3524 0.1958 -0.4940 0.046 Uiso 1 1 calc R . .
C23 C -0.2908(4) 0.14832(13) -0.4774(4) 0.0390(13) Uani 1 1 d . . .
H23A H -0.3480 0.1378 -0.4531 0.047 Uiso 1 1 calc R . .
C24 C -0.2050(3) 0.12869(12) -0.4880(3) 0.0289(11) Uani 1 1 d . . .
H24A H -0.2032 0.1049 -0.4700 0.035 Uiso 1 1 calc R . .
C25 C 0.2823(3) 0.00063(10) -0.7391(3) 0.0213(10) Uani 1 1 d . . .
C26 C 0.3250(3) -0.01672(11) -0.6597(3) 0.0296(11) Uani 1 1 d . . .
H26A H 0.3638 -0.0043 -0.6120 0.036 Uiso 1 1 calc R . .
C27 C 0.3110(4) -0.05231(12) -0.6503(3) 0.0340(12) Uani 1 1 d . . .
H27A H 0.3400 -0.0642 -0.5962 0.041 Uiso 1 1 calc R . .
C28 C 0.2550(3) -0.06994(11) -0.7195(3) 0.0323(12) Uani 1 1 d . . .
H28A H 0.2453 -0.0942 -0.7130 0.039 Uiso 1 1 calc R . .
C29 C 0.2125(4) -0.05304(11) -0.7986(3) 0.0318(11) Uani 1 1 d . . .
H29A H 0.1739 -0.0656 -0.8461 0.038 Uiso 1 1 calc R . .
C30 C 0.2263(3) -0.01757(11) -0.8085(3) 0.0270(11) Uani 1 1 d . . .
H30A H 0.1973 -0.0058 -0.8630 0.032 Uiso 1 1 calc R . .
C31 C 0.4412(3) 0.04878(10) -0.7320(3) 0.0259(11) Uani 1 1 d . . .
C32 C 0.4939(4) 0.03231(11) -0.8011(3) 0.0326(12) Uani 1 1 d . . .
H32A H 0.4583 0.0228 -0.8557 0.039 Uiso 1 1 calc R . .
C33 C 0.5966(4) 0.02976(13) -0.7908(4) 0.0439(14) Uani 1 1 d . . .
H33A H 0.6321 0.0184 -0.8379 0.053 Uiso 1 1 calc R . .
C34 C 0.6478(4) 0.04375(14) -0.7122(4) 0.0488(15) Uani 1 1 d . . .
H34A H 0.7189 0.0417 -0.7050 0.059 Uiso 1 1 calc R . .
C35 C 0.5981(4) 0.06067(14) -0.6436(4) 0.0541(16) Uani 1 1 d . . .
H35A H 0.6344 0.0705 -0.5898 0.065 Uiso 1 1 calc R . .
C36 C 0.4930(4) 0.06318(13) -0.6543(4) 0.0401(13) Uani 1 1 d . . .
H36A H 0.4577 0.0749 -0.6076 0.048 Uiso 1 1 calc R . .
C37 C 0.4031(3) 0.08791(12) -0.9775(3) 0.0296(11) Uani 1 1 d . . .
C38 C 0.4885(4) 0.10791(13) -0.9564(3) 0.0364(12) Uani 1 1 d . . .
H38A H 0.4909 0.1238 -0.9048 0.044 Uiso 1 1 calc R . .
C39 C 0.5707(4) 0.10449(15) -1.0115(4) 0.0501(15) Uani 1 1 d . . .
H39A H 0.6289 0.1183 -0.9981 0.060 Uiso 1 1 calc R . .
C40 C 0.5677(5) 0.08112(17) -1.0851(4) 0.0584(18) Uani 1 1 d . . .
H40A H 0.6242 0.0788 -1.1219 0.070 Uiso 1 1 calc R . .
C41 C 0.4847(5) 0.06112(16) -1.1063(4) 0.0538(16) Uani 1 1 d . . .
H41A H 0.4839 0.0449 -1.1571 0.065 Uiso 1 1 calc R . .
C42 C 0.4019(4) 0.06448(12) -1.0535(3) 0.0382(13) Uani 1 1 d . . .
H42A H 0.3438 0.0508 -1.0689 0.046 Uiso 1 1 calc R . .
C43 C 0.1919(3) 0.09483(11) -1.0055(3) 0.0265(11) Uani 1 1 d . . .
C44 C 0.1962(4) 0.11867(12) -1.0786(3) 0.0378(12) Uani 1 1 d . . .
H44A H 0.2504 0.1346 -1.0779 0.045 Uiso 1 1 calc R . .
C45 C 0.1224(4) 0.11948(14) -1.1528(4) 0.0452(14) Uani 1 1 d . . .
H45A H 0.1260 0.1360 -1.2023 0.054 Uiso 1 1 calc R . .
C46 C 0.0436(4) 0.09621(14) -1.1545(4) 0.0441(14) Uani 1 1 d . . .
H46A H -0.0058 0.0961 -1.2065 0.053 Uiso 1 1 calc R . .
C47 C 0.0369(4) 0.07335(13) -1.0814(4) 0.0400(13) Uani 1 1 d . . .
H47A H -0.0187 0.0580 -1.0811 0.048 Uiso 1 1 calc R . .
C48 C 0.1110(3) 0.07256(11) -1.0075(3) 0.0288(11) Uani 1 1 d . . .
H48A H 0.1059 0.0564 -0.9573 0.035 Uiso 1 1 calc R . .
C49 C 0.0751(3) 0.25546(11) -0.4999(3) 0.0238(10) Uani 1 1 d . . .
C50 C 0.0476(3) 0.23447(11) -0.4258(3) 0.0278(11) Uani 1 1 d . . .
H50A H 0.0851 0.2141 -0.4101 0.033 Uiso 1 1 calc R . .
C51 C -0.0341(4) 0.24307(12) -0.3745(3) 0.0337(12) Uani 1 1 d . . .
H51A H -0.0529 0.2287 -0.3241 0.040 Uiso 1 1 calc R . .
C52 C -0.0877(4) 0.27306(13) -0.3984(4) 0.0384(13) Uani 1 1 d . . .
H52A H -0.1436 0.2791 -0.3638 0.046 Uiso 1 1 calc R . .
C53 C -0.0617(4) 0.29398(14) -0.4703(4) 0.0467(14) Uani 1 1 d . . .
H53A H -0.0991 0.3145 -0.4852 0.056 Uiso 1 1 calc R . .
C54 C 0.0197(4) 0.28529(12) -0.5219(3) 0.0355(12) Uani 1 1 d . . .
H54A H 0.0375 0.2998 -0.5724 0.043 Uiso 1 1 calc R . .
C55 C 0.2319(3) 0.28147(10) -0.6140(3) 0.0261(11) Uani 1 1 d . . .
C56 C 0.2894(4) 0.30195(12) -0.5490(4) 0.0407(13) Uani 1 1 d . . .
H56A H 0.2945 0.2957 -0.4837 0.049 Uiso 1 1 calc R . .
C57 C 0.3384(4) 0.33093(13) -0.5778(4) 0.0489(15) Uani 1 1 d . . .
H57A H 0.3755 0.3450 -0.5326 0.059 Uiso 1 1 calc R . .
C58 C 0.3333(5) 0.33931(14) -0.6716(5) 0.0655(19) Uani 1 1 d . . .
H58A H 0.3673 0.3594 -0.6916 0.079 Uiso 1 1 calc R . .
C59 C 0.2800(6) 0.31927(16) -0.7380(5) 0.090(3) Uani 1 1 d . . .
H59A H 0.2778 0.3253 -0.8034 0.107 Uiso 1 1 calc R . .
C60 C 0.2294(5) 0.29019(14) -0.7086(4) 0.0609(18) Uani 1 1 d . . .
H60A H 0.1926 0.2762 -0.7543 0.073 Uiso 1 1 calc R . .
C61 C 0.3814(3) 0.18352(10) -0.3862(3) 0.0233(10) Uani 1 1 d . . .
C62 C 0.3295(4) 0.19388(13) -0.3100(3) 0.0377(13) Uani 1 1 d . . .
H62A H 0.2795 0.2113 -0.3186 0.045 Uiso 1 1 calc R . .
C63 C 0.3492(4) 0.17927(13) -0.2213(4) 0.0477(15) Uani 1 1 d . . .
H63A H 0.3132 0.1869 -0.1694 0.057 Uiso 1 1 calc R . .
C64 C 0.4200(4) 0.15391(13) -0.2075(4) 0.0404(13) Uani 1 1 d . . .
H64A H 0.4331 0.1438 -0.1464 0.048 Uiso 1 1 calc R . .
C65 C 0.4719(4) 0.14313(15) -0.2817(4) 0.0528(16) Uani 1 1 d . . .
H65A H 0.5217 0.1256 -0.2723 0.063 Uiso 1 1 calc R . .
C66 C 0.4521(4) 0.15760(14) -0.3708(4) 0.0482(15) Uani 1 1 d . . .
H66A H 0.4879 0.1496 -0.4223 0.058 Uiso 1 1 calc R . .
C67 C 0.4605(3) 0.23310(10) -0.5156(3) 0.0207(10) Uani 1 1 d . . .
C68 C 0.5156(3) 0.24719(11) -0.4370(3) 0.0246(10) Uani 1 1 d . . .
H68A H 0.5000 0.2409 -0.3747 0.030 Uiso 1 1 calc R . .
C69 C 0.5934(4) 0.27041(11) -0.4497(3) 0.0316(11) Uani 1 1 d . . .
H69A H 0.6309 0.2798 -0.3960 0.038 Uiso 1 1 calc R . .
C70 C 0.6160(4) 0.27978(11) -0.5397(3) 0.0349(12) Uani 1 1 d . . .
H70A H 0.6692 0.2956 -0.5481 0.042 Uiso 1 1 calc R . .
C71 C 0.5613(4) 0.26611(13) -0.6182(4) 0.0395(13) Uani 1 1 d . . .
H71A H 0.5762 0.2729 -0.6803 0.047 Uiso 1 1 calc R . .
C72 C 0.4856(4) 0.24267(12) -0.6061(3) 0.0326(11) Uani 1 1 d . . .
H72A H 0.4500 0.2328 -0.6603 0.039 Uiso 1 1 calc R . .
C73 C 0.6956(5) -0.06932(17) -0.6348(5) 0.076(2) Uani 1 1 d . . .
H73A H 0.6822 -0.0934 -0.6570 0.092 Uiso 1 1 calc R . .
H73B H 0.7382 -0.0705 -0.5746 0.092 Uiso 1 1 calc R . .
Cl1 Cl 0.75982(13) -0.04723(5) -0.71921(12) 0.0730(5) Uani 1 1 d . . .
Cl2 Cl 0.58174(14) -0.04915(6) -0.61407(13) 0.0944(7) Uani 1 1 d . . .

loop_
_atom_site_aniso_label
_atom_site_aniso_U_11
_atom_site_aniso_U_22
_atom_site_aniso_U_33
_atom_site_aniso_U_23
_atom_site_aniso_U_13
_atom_site_aniso_U_12
Y1 0.0202(2) 0.0172(2) 0.0223(2) -0.00057(18) 0.00349(19) -0.00098(18)
P1 0.0221(7) 0.0169(6) 0.0218(6) -0.0001(5) 0.0012(5) -0.0004(5)
P2 0.0193(7) 0.0185(6) 0.0206(6) 0.0007(5) 0.0024(5) 0.0007(5)
P3 0.0241(7) 0.0189(6) 0.0254(6) -0.0002(5) 0.0035(5) 0.0000(5)
P4 0.0253(7) 0.0226(6) 0.0227(6) -0.0004(5) 0.0038(5) 0.0013(5)
P5 0.0227(7) 0.0183(6) 0.0224(6) -0.0005(5) 0.0009(5) 0.0008(5)
P6 0.0192(7) 0.0219(6) 0.0229(6) -0.0003(5) 0.0020(5) 0.0009(5)
Se1 0.0279(3) 0.0268(2) 0.0212(2) 0.00169(19) 0.0027(2) -0.0031(2)
Se2 0.0218(3) 0.0240(2) 0.0224(2) -0.00069(19) 0.00028(19) -0.00150(19)
Se3 0.0375(3) 0.0204(2) 0.0293(3) 0.00283(19) 0.0105(2) 0.0048(2)
Se4 0.0298(3) 0.0243(2) 0.0300(3) -0.0040(2) 0.0121(2) -0.0067(2)
Se5 0.0285(3) 0.0180(2) 0.0242(2) -0.00063(18) -0.0016(2) 0.00083(19)
Se6 0.0206(3) 0.0296(3) 0.0393(3) -0.0129(2) 0.0030(2) -0.0001(2)
N1 0.020(2) 0.0187(18) 0.0211(19) 0.0026(15) 0.0013(16) 0.0007(15)
N2 0.031(2) 0.025(2) 0.026(2) 0.0032(16) -0.0008(18) -0.0015(17)
N3 0.020(2) 0.026(2) 0.022(2) 0.0028(15) 0.0043(17) 0.0048(16)
C1 0.022(3) 0.024(2) 0.024(2) 0.0001(19) 0.008(2) 0.0003(19)
C2 0.026(3) 0.026(2) 0.032(3) -0.001(2) -0.002(2) 0.002(2)
C3 0.033(3) 0.036(3) 0.033(3) -0.009(2) -0.004(2) -0.003(2)
C4 0.048(3) 0.024(3) 0.034(3) -0.011(2) 0.006(3) -0.007(2)
C5 0.049(4) 0.023(3) 0.036(3) 0.003(2) 0.007(3) 0.008(2)
C6 0.032(3) 0.025(2) 0.023(2) 0.001(2) 0.000(2) -0.001(2)
C7 0.021(3) 0.026(2) 0.020(2) -0.0044(19) -0.005(2) 0.0055(19)
C8 0.041(3) 0.027(3) 0.026(3) 0.001(2) -0.001(2) 0.008(2)
C9 0.061(4) 0.034(3) 0.036(3) 0.000(2) 0.000(3) 0.026(3)
C10 0.034(3) 0.052(4) 0.041(3) -0.008(3) -0.005(3) 0.024(3)
C11 0.023(3) 0.058(4) 0.037(3) -0.013(3) 0.000(2) 0.008(2)
C12 0.026(3) 0.025(2) 0.032(3) -0.004(2) 0.000(2) 0.002(2)
C13 0.021(3) 0.016(2) 0.029(3) 0.0054(19) 0.008(2) 0.0043(19)
C14 0.027(3) 0.032(3) 0.032(3) 0.005(2) 0.004(2) 0.004(2)
C15 0.038(3) 0.042(3) 0.040(3) 0.023(3) 0.012(3) 0.013(3)
C16 0.037(3) 0.023(3) 0.052(3) 0.012(2) 0.023(3) 0.004(2)
C17 0.035(3) 0.022(2) 0.052(3) -0.007(2) 0.016(3) -0.004(2)
C18 0.028(3) 0.026(3) 0.031(3) 0.003(2) 0.009(2) -0.004(2)
C19 0.021(3) 0.023(2) 0.017(2) -0.0011(18) -0.0004(19) 0.0057(19)
C20 0.023(3) 0.030(3) 0.026(2) -0.003(2) -0.001(2) 0.002(2)
C21 0.040(3) 0.027(3) 0.034(3) -0.009(2) -0.003(2) 0.009(2)
C22 0.031(3) 0.040(3) 0.044(3) -0.010(2) 0.005(3) 0.012(2)
C23 0.025(3) 0.047(3) 0.047(3) 0.000(3) 0.017(2) 0.005(2)
C24 0.022(3) 0.034(3) 0.032(3) 0.001(2) 0.008(2) 0.002(2)
C25 0.017(3) 0.019(2) 0.028(2) 0.0013(19) 0.005(2) 0.0017(18)
C26 0.027(3) 0.028(3) 0.033(3) -0.001(2) 0.001(2) -0.004(2)
C27 0.034(3) 0.031(3) 0.037(3) 0.010(2) 0.008(2) 0.004(2)
C28 0.034(3) 0.017(2) 0.047(3) 0.000(2) 0.011(3) -0.001(2)
C29 0.030(3) 0.025(3) 0.040(3) -0.004(2) 0.004(2) -0.006(2)
C30 0.021(3) 0.028(3) 0.032(3) 0.002(2) 0.001(2) 0.003(2)
C31 0.023(3) 0.016(2) 0.038(3) 0.006(2) 0.000(2) -0.0024(19)
C32 0.024(3) 0.031(3) 0.042(3) 0.004(2) 0.001(2) 0.005(2)
C33 0.031(3) 0.040(3) 0.061(4) 0.005(3) 0.008(3) 0.001(2)
C34 0.026(3) 0.045(3) 0.075(4) 0.009(3) 0.001(3) -0.008(3)
C35 0.041(4) 0.058(4) 0.061(4) 0.002(3) -0.010(3) -0.025(3)
C36 0.038(3) 0.041(3) 0.041(3) -0.003(2) 0.001(3) -0.014(2)
C37 0.024(3) 0.039(3) 0.026(3) 0.006(2) 0.003(2) 0.009(2)
C38 0.026(3) 0.050(3) 0.034(3) 0.009(2) 0.004(2) 0.007(2)
C39 0.026(3) 0.076(4) 0.048(4) 0.024(3) 0.004(3) 0.016(3)
C40 0.046(4) 0.086(5) 0.047(4) 0.026(3) 0.027(3) 0.041(4)
C41 0.057(4) 0.064(4) 0.043(3) 0.004(3) 0.017(3) 0.029(3)
C42 0.044(3) 0.034(3) 0.037(3) 0.000(2) 0.010(3) 0.012(2)
C43 0.030(3) 0.021(2) 0.029(3) 0.000(2) 0.006(2) 0.009(2)
C44 0.036(3) 0.039(3) 0.039(3) 0.006(2) 0.002(3) 0.001(2)
C45 0.045(4) 0.049(3) 0.041(3) 0.015(3) 0.000(3) 0.009(3)
C46 0.038(3) 0.058(4) 0.035(3) -0.011(3) -0.005(3) 0.019(3)
C47 0.034(3) 0.041(3) 0.045(3) -0.008(3) 0.000(3) 0.000(2)
C48 0.029(3) 0.025(2) 0.031(3) -0.006(2) -0.003(2) 0.004(2)
C49 0.018(3) 0.027(2) 0.026(2) -0.006(2) -0.002(2) 0.000(2)
C50 0.028(3) 0.024(2) 0.031(3) -0.010(2) 0.002(2) 0.001(2)
C51 0.032(3) 0.039(3) 0.031(3) -0.007(2) 0.008(2) -0.001(2)
C52 0.024(3) 0.052(3) 0.039(3) -0.022(3) 0.003(2) 0.003(2)
C53 0.040(4) 0.056(4) 0.044(3) -0.010(3) 0.003(3) 0.023(3)
C54 0.032(3) 0.041(3) 0.034(3) 0.000(2) 0.004(2) 0.012(2)
C55 0.028(3) 0.017(2) 0.032(3) 0.0013(19) -0.005(2) -0.0004(19)
C56 0.052(4) 0.036(3) 0.033(3) -0.003(2) -0.006(3) -0.011(3)
C57 0.056(4) 0.032(3) 0.055(4) 0.001(3) -0.016(3) -0.015(3)
C58 0.072(5) 0.041(3) 0.080(5) 0.021(3) -0.020(4) -0.035(3)
C59 0.137(7) 0.070(4) 0.056(4) 0.035(4) -0.030(4) -0.064(5)
C60 0.088(5) 0.044(3) 0.045(4) 0.016(3) -0.029(3) -0.030(3)
C61 0.019(3) 0.020(2) 0.030(3) 0.0023(19) 0.001(2) -0.0050(19)
C62 0.041(3) 0.043(3) 0.030(3) 0.007(2) 0.003(2) 0.019(2)
C63 0.060(4) 0.051(3) 0.033(3) 0.005(3) 0.011(3) 0.015(3)
C64 0.043(4) 0.041(3) 0.035(3) 0.017(2) -0.008(3) 0.000(3)
C65 0.040(4) 0.062(4) 0.057(4) 0.027(3) 0.004(3) 0.021(3)
C66 0.040(3) 0.062(4) 0.044(3) 0.018(3) 0.014(3) 0.026(3)
C67 0.018(3) 0.018(2) 0.026(2) -0.0002(18) 0.004(2) 0.0027(18)
C68 0.027(3) 0.027(2) 0.020(2) -0.0044(19) 0.006(2) 0.006(2)
C69 0.033(3) 0.027(3) 0.035(3) -0.012(2) 0.001(2) -0.004(2)
C70 0.037(3) 0.028(3) 0.040(3) -0.002(2) 0.009(3) -0.011(2)
C71 0.038(3) 0.046(3) 0.035(3) -0.001(2) 0.006(3) -0.013(3)
C72 0.033(3) 0.038(3) 0.026(3) -0.001(2) -0.002(2) -0.004(2)
C73 0.057(5) 0.079(5) 0.091(5) 0.014(4) -0.008(4) 0.030(4)
Cl1 0.0558(11) 0.0977(13) 0.0643(11) -0.0101(10) -0.0043(9) 0.0262(9)
Cl2 0.0735(14) 0.1308(17) 0.0813(13) 0.0342(12) 0.0219(11) 0.0449(12)

loop_
_atom_type_symbol
_atom_type_description
_atom_type_scat_dispersion_real
_atom_type_scat_dispersion_imag
_atom_type_scat_source
C C 0.0033 0.0016 'International Tables Vol C Tables 4.2.6.8 and 6.1.1.4'
H H 0.0000 0.0000 'International Tables Vol C Tables 4.2.6.8 and 6.1.1.4'
N N 0.0061 0.0033 'International Tables Vol C Tables 4.2.6.8 and 6.1.1.4'
P P 0.1023 0.0942 'International Tables Vol C Tables 4.2.6.8 and 6.1.1.4'
Se Se -0.0929 2.2259 'International Tables Vol C Tables 4.2.6.8 and 6.1.1.4'
Y Y -2.7962 3.5667 'International Tables Vol C Tables 4.2.6.8 and 6.1.1.4'
Cl Cl 0.1484 0.1585 'International Tables Vol C Tables 4.2.6.8 and 6.1.1.4'

loop_
_geom_angle_atom_site_label_1
_geom_angle_atom_site_label_2
_geom_angle_atom_site_label_3
_geom_angle
_geom_angle_site_symmetry_1
_geom_angle_site_symmetry_3
_geom_angle_publ_flag
N1 Y1 Se5 94.48(8) . . ?
N1 Y1 Se1 67.58(8) . . ?
Se5 Y1 Se1 76.540(16) . . ?
N1 Y1 Se3 84.69(8) . . ?
Se5 Y1 Se3 168.53(2) . . ?
Se1 Y1 Se3 113.410(19) . . ?
N1 Y1 Se4 136.20(8) . . ?
Se5 Y1 Se4 101.181(18) . . ?
Se1 Y1 Se4 76.69(2) . . ?
Se3 Y1 Se4 87.110(17) . . ?
N1 Y1 Se6 153.15(8) . . ?
Se5 Y1 Se6 88.736(18) . . ?
Se1 Y1 Se6 138.66(2) . . ?
Se3 Y1 Se6 86.955(19) . . ?
Se4 Y1 Se6 68.515(19) . . ?
N1 Y1 Se2 67.85(8) . . ?
Se5 Y1 Se2 89.984(17) . . ?
Se1 Y1 Se2 131.96(2) . . ?
Se3 Y1 Se2 79.094(16) . . ?
Se4 Y1 Se2 151.25(2) . . ?
Se6 Y1 Se2 85.53(2) . . ?
N1 Y1 P1 27.89(8) . . ?
Se5 Y1 P1 86.28(2) . . ?
Se1 Y1 P1 39.69(2) . . ?
Se3 Y1 P1 97.94(2) . . ?
Se4 Y1 P1 112.49(3) . . ?
Se6 Y1 P1 175.02(2) . . ?
Se2 Y1 P1 94.45(3) . . ?
N1 Y1 P2 28.11(8) . . ?
Se5 Y1 P2 93.51(2) . . ?
Se1 Y1 P2 94.53(3) . . ?
Se3 Y1 P2 80.36(2) . . ?
Se4 Y1 P2 160.46(3) . . ?
Se6 Y1 P2 125.16(3) . . ?
Se2 Y1 P2 39.75(2) . . ?
P1 Y1 P2 55.28(3) . . ?
N1 P1 C1 111.66(19) . . ?
N1 P1 C7 115.17(18) . . ?
C1 P1 C7 105.7(2) . . ?
N1 P1 Se1 104.65(13) . . ?
C1 P1 Se1 106.68(14) . . ?
C7 P1 Se1 112.76(15) . . ?
N1 P1 Y1 44.50(12) . . ?
C1 P1 Y1 122.73(14) . . ?
C7 P1 Y1 131.29(14) . . ?
Se1 P1 Y1 60.15(3) . . ?
N1 P2 C19 110.33(18) . . ?
N1 P2 C13 112.62(19) . . ?
C19 P2 C13 104.29(19) . . ?
N1 P2 Se2 105.34(13) . . ?
C19 P2 Se2 113.19(14) . . ?
C13 P2 Se2 111.26(15) . . ?
N1 P2 Y1 44.42(12) . . ?
C19 P2 Y1 127.74(14) . . ?
C13 P2 Y1 126.88(14) . . ?
Se2 P2 Y1 60.93(3) . . ?
N2 P3 C31 111.1(2) . . ?
N2 P3 C25 106.14(19) . . ?
C31 P3 C25 101.61(19) . . ?
N2 P3 Se3 118.74(14) . . ?
C31 P3 Se3 111.47(16) . . ?
C25 P3 Se3 106.08(14) . . ?
N2 P4 C43 104.8(2) . . ?
N2 P4 C37 111.3(2) . . ?
C43 P4 C37 102.9(2) . . ?
N2 P4 Se4 117.90(14) . . ?
C43 P4 Se4 113.74(14) . . ?
C37 P4 Se4 105.20(16) . . ?
N3 P5 C49 104.33(19) . . ?
N3 P5 C55 110.4(2) . . ?
C49 P5 C55 106.7(2) . . ?
N3 P5 Se5 119.80(14) . . ?
C49 P5 Se5 107.12(14) . . ?
C55 P5 Se5 107.73(15) . . ?
N3 P6 C61 104.43(19) . . ?
N3 P6 C67 111.21(18) . . ?
C61 P6 C67 105.8(2) . . ?
N3 P6 Se6 119.59(14) . . ?
C61 P6 Se6 109.40(14) . . ?
C67 P6 Se6 105.69(14) . . ?
P1 Se1 Y1 80.16(4) . . ?
P2 Se2 Y1 79.33(3) . . ?
P3 Se3 Y1 111.16(4) . . ?
P4 Se4 Y1 109.63(4) . . ?
P5 Se5 Y1 110.89(3) . . ?
P6 Se6 Y1 109.73(4) . . ?
P1 N1 P2 140.9(2) . . ?
P1 N1 Y1 107.61(16) . . ?
P2 N1 Y1 107.47(16) . . ?
P3 N2 P4 128.0(2) . . ?
P6 N3 P5 135.0(2) . . ?
C6 C1 C2 119.5(4) . . ?
C6 C1 P1 119.1(3) . . ?
C2 C1 P1 120.9(3) . . ?
C3 C2 C1 120.7(4) . . ?
C2 C3 C4 119.8(4) . . ?
C5 C4 C3 119.7(4) . . ?
C4 C5 C6 121.2(4) . . ?
C1 C6 C5 119.2(4) . . ?
C12 C7 C8 119.7(4) . . ?
C12 C7 P1 120.3(3) . . ?
C8 C7 P1 120.0(4) . . ?
C9 C8 C7 120.0(5) . . ?
C8 C9 C10 120.4(5) . . ?
C9 C10 C11 120.1(5) . . ?
C12 C11 C10 119.6(5) . . ?
C7 C12 C11 120.1(4) . . ?
C14 C13 C18 120.3(4) . . ?
C14 C13 P2 119.9(3) . . ?
C18 C13 P2 119.6(3) . . ?
C15 C14 C13 119.4(5) . . ?
C16 C15 C14 120.8(5) . . ?
C15 C16 C17 120.3(4) . . ?
C16 C17 C18 119.9(5) . . ?
C13 C18 C17 119.3(4) . . ?
C24 C19 C20 119.5(4) . . ?
C24 C19 P2 121.8(3) . . ?
C20 C19 P2 118.6(3) . . ?
C21 C20 C19 119.9(4) . . ?
C20 C21 C22 119.9(4) . . ?
C23 C22 C21 120.4(5) . . ?
C22 C23 C24 120.5(5) . . ?
C19 C24 C23 119.8(4) . . ?
C30 C25 C26 119.8(4) . . ?
C30 C25 P3 121.7(3) . . ?
C26 C25 P3 118.5(3) . . ?
C25 C26 C27 120.0(4) . . ?
C28 C27 C26 119.5(4) . . ?
C27 C28 C29 121.0(4) . . ?
C30 C29 C28 119.8(4) . . ?
C25 C30 C29 119.9(4) . . ?
C36 C31 C32 119.5(5) . . ?
C36 C31 P3 124.7(4) . . ?
C32 C31 P3 115.6(4) . . ?
C33 C32 C31 120.6(5) . . ?
C34 C33 C32 119.6(5) . . ?
C35 C34 C33 121.2(5) . . ?
C34 C35 C36 119.0(5) . . ?
C31 C36 C35 120.1(5) . . ?
C38 C37 C42 119.1(4) . . ?
C38 C37 P4 122.2(4) . . ?
C42 C37 P4 118.7(4) . . ?
C37 C38 C39 119.6(5) . . ?
C40 C39 C38 120.1(6) . . ?
C39 C40 C41 121.1(5) . . ?
C40 C41 C42 119.8(6) . . ?
C41 C42 C37 120.4(5) . . ?
C44 C43 C48 118.1(4) . . ?
C44 C43 P4 121.0(4) . . ?
C48 C43 P4 120.9(3) . . ?
C43 C44 C45 120.8(5) . . ?
C46 C45 C44 119.9(5) . . ?
C47 C46 C45 119.7(5) . . ?
C46 C47 C48 120.1(5) . . ?
C47 C48 C43 121.2(5) . . ?
C50 C49 C54 119.0(4) . . ?
C50 C49 P5 119.4(3) . . ?
C54 C49 P5 121.5(4) . . ?
C49 C50 C51 120.7(4) . . ?
C52 C51 C50 118.8(5) . . ?
C53 C52 C51 121.4(5) . . ?
C52 C53 C54 119.8(5) . . ?
C49 C54 C53 120.4(5) . . ?
C60 C55 C56 118.3(4) . . ?
C60 C55 P5 123.8(4) . . ?
C56 C55 P5 117.6(3) . . ?
C57 C56 C55 121.1(5) . . ?
C58 C57 C56 119.4(5) . . ?
C57 C58 C59 121.2(5) . . ?
C58 C59 C60 119.4(6) . . ?
C55 C60 C59 120.6(5) . . ?
C66 C61 C62 117.5(4) . . ?
C66 C61 P6 121.3(4) . . ?
C62 C61 P6 121.2(3) . . ?
C61 C62 C63 121.0(4) . . ?
C64 C63 C62 120.5(5) . . ?
C65 C64 C63 119.6(5) . . ?
C64 C65 C66 120.1(5) . . ?
C61 C66 C65 121.2(5) . . ?
C72 C67 C68 118.5(4) . . ?
C72 C67 P6 119.9(3) . . ?
C68 C67 P6 121.7(3) . . ?
C69 C68 C67 120.3(4) . . ?
C70 C69 C68 120.2(4) . . ?
C69 C70 C71 120.0(4) . . ?
C72 C71 C70 120.0(5) . . ?
C71 C72 C67 121.0(4) . . ?
Cl2 C73 Cl1 112.0(3) . . ?

loop_
_geom_bond_atom_site_label_1
_geom_bond_atom_site_label_2
_geom_bond_distance
_geom_bond_site_symmetry_2
_geom_bond_publ_flag
Y1 N1 2.428(3) . ?
Y1 Se5 2.8816(8) . ?
Y1 Se1 2.9063(8) . ?
Y1 Se3 2.9096(8) . ?
Y1 Se4 2.9109(7) . ?
Y1 Se6 2.9163(7) . ?
Y1 Se2 2.9427(8) . ?
Y1 P1 3.3017(13) . ?
Y1 P2 3.3087(12) . ?
P1 N1 1.620(3) . ?
P1 C1 1.812(4) . ?
P1 C7 1.818(4) . ?
P1 Se1 2.1399(12) . ?
P2 N1 1.634(3) . ?
P2 C19 1.805(4) . ?
P2 C13 1.807(4) . ?
P2 Se2 2.1529(12) . ?
P3 N2 1.593(4) . ?
P3 C31 1.815(5) . ?
P3 C25 1.818(4) . ?
P3 Se3 2.1647(12) . ?
P4 N2 1.604(4) . ?
P4 C43 1.801(5) . ?
P4 C37 1.819(5) . ?
P4 Se4 2.1671(12) . ?
P5 N3 1.589(4) . ?
P5 C49 1.807(4) . ?
P5 C55 1.819(4) . ?
P5 Se5 2.1803(12) . ?
P6 N3 1.595(3) . ?
P6 C61 1.808(4) . ?
P6 C67 1.820(4) . ?
P6 Se6 2.1633(12) . ?
C1 C6 1.402(6) . ?
C1 C2 1.387(6) . ?
C2 C3 1.389(6) . ?
C3 C4 1.389(6) . ?
C4 C5 1.378(6) . ?
C5 C6 1.389(6) . ?
C7 C12 1.387(6) . ?
C7 C8 1.383(6) . ?
C8 C9 1.381(6) . ?
C9 C10 1.374(7) . ?
C10 C11 1.387(7) . ?
C11 C12 1.388(6) . ?
C13 C14 1.391(6) . ?
C13 C18 1.388(6) . ?
C14 C15 1.383(6) . ?
C15 C16 1.369(7) . ?
C16 C17 1.384(7) . ?
C17 C18 1.397(6) . ?
C19 C24 1.385(6) . ?
C19 C20 1.395(6) . ?
C20 C21 1.384(6) . ?
C21 C22 1.381(7) . ?
C22 C23 1.363(6) . ?
C23 C24 1.389(6) . ?
C25 C30 1.380(6) . ?
C25 C26 1.391(6) . ?
C26 C27 1.392(6) . ?
C27 C28 1.367(6) . ?
C28 C29 1.378(6) . ?
C29 C30 1.388(6) . ?
C31 C36 1.371(6) . ?
C31 C32 1.395(6) . ?
C32 C33 1.373(6) . ?
C33 C34 1.371(7) . ?
C34 C35 1.376(8) . ?
C35 C36 1.404(7) . ?
C37 C38 1.391(6) . ?
C37 C42 1.401(6) . ?
C38 C39 1.396(7) . ?
C39 C40 1.373(8) . ?
C40 C41 1.365(8) . ?
C41 C42 1.383(7) . ?
C43 C44 1.386(6) . ?
C43 C48 1.379(6) . ?
C44 C45 1.385(7) . ?
C45 C46 1.382(7) . ?
C46 C47 1.365(7) . ?
C47 C48 1.385(6) . ?
C49 C50 1.391(6) . ?
C49 C54 1.390(6) . ?
C50 C51 1.392(6) . ?
C51 C52 1.388(7) . ?
C52 C53 1.359(7) . ?
C53 C54 1.391(6) . ?
C55 C60 1.374(7) . ?
C55 C56 1.397(6) . ?
C56 C57 1.370(7) . ?
C57 C58 1.359(7) . ?
C58 C59 1.373(8) . ?
C59 C60 1.387(7) . ?
C61 C66 1.381(6) . ?
C61 C62 1.379(6) . ?
C62 C63 1.381(6) . ?
C63 C64 1.364(7) . ?
C64 C65 1.360(7) . ?
C65 C66 1.383(7) . ?
C67 C72 1.393(6) . ?
C67 C68 1.396(6) . ?
C68 C69 1.392(6) . ?
C69 C70 1.374(6) . ?
C70 C71 1.386(6) . ?
C71 C72 1.375(6) . ?
C73 Cl2 1.750(6) . ?
C73 Cl1 1.738(7) . ?

_journal_paper_doi 10.1021/ic990984x
